data_4082530
loop_
_publ_author_name
'Vald\'es, Hugo'
'Poyatos, Macarena'
'Peris, Eduardo'

_publ_section_title
;
 A Pyrene-Based N-Heterocyclic Carbene: Study of Its Coordination
 Chemistry and Stereoelectronic Properties
;
_journal_issue 1
_journal_name_full Organometallics
_journal_page_first 394
_journal_paper_doi 10.1021/om401134w
_journal_volume 33
_journal_year 2014
_chemical_formula_moiety '3(C33 H38 Cl N2 Rh)'
_chemical_formula_sum 'C99 H114 Cl3 N6 Rh3'
_chemical_formula_weight 1803.04
_space_group_crystal_system monoclinic
_space_group_IT_number 14
_space_group_name_Hall '-P 2ybc'
_space_group_name_H-M_alt 'P 1 21/c 1'
_symmetry_space_group_name_Hall '-P 2ybc'
_symmetry_space_group_name_H-M 'P 1 21/c 1'
_atom_sites_solution_hydrogens geom
_atom_sites_solution_primary direct
_audit_creation_date 2013-11-13
_audit_creation_method
;
  Olex2 1.2
  (compiled Apr 23 2013 17:59:47, GUI svn.r4466)
;
_cell_angle_alpha 90
_cell_angle_beta 90.7989(6)
_cell_angle_gamma 90
_cell_formula_units_Z 4
_cell_length_a 18.20666(12)
_cell_length_b 21.18239(13)
_cell_length_c 21.55681(15)
_cell_measurement_temperature 200(2)
_cell_volume 8312.80(9)
_computing_molecular_graphics
;
O. V. Dolomanov, L. J. Bourhis, R. J. Gildea, J. A. K. Howard and H. Puschmann,
OLEX2: a complete structure solution, refinement and analysis program.
J. Appl. Cryst. (2009). 42, 339-341.
;
_computing_publication_material
;
O. V. Dolomanov, L. J. Bourhis, R. J. Gildea, J. A. K. Howard and H. Puschmann,
OLEX2: a complete structure solution, refinement and analysis program.
J. Appl. Cryst. (2009). 42, 339-341.
;
_computing_structure_refinement
;
SHELXL, G.M. Sheldrick, Acta Cryst.
(2008). A64, 112-122
;
_computing_structure_solution
;
SHELXS, G.M. Sheldrick, Acta Cryst.
(2008). A64, 112-122
;
_diffrn_ambient_temperature 199.95(10)
_diffrn_measured_fraction_theta_full 1.000
_diffrn_measured_fraction_theta_max 0.989
_diffrn_radiation_type CuK\a
_diffrn_radiation_wavelength 1.54184
_diffrn_reflns_av_R_equivalents 0.0378
_diffrn_reflns_av_unetI/netI 0.0279
_diffrn_reflns_Laue_measured_fraction_full 1.000
_diffrn_reflns_Laue_measured_fraction_max 0.989
_diffrn_reflns_limit_h_max 22
_diffrn_reflns_limit_h_min -22
_diffrn_reflns_limit_k_max 26
_diffrn_reflns_limit_k_min -25
_diffrn_reflns_limit_l_max 25
_diffrn_reflns_limit_l_min -26
_diffrn_reflns_number 77781
_diffrn_reflns_point_group_measured_fraction_full 1.000
_diffrn_reflns_point_group_measured_fraction_max 0.989
_diffrn_reflns_theta_full 67.684
_diffrn_reflns_theta_max 72.660
_diffrn_reflns_theta_min 2.925
_exptl_absorpt_coefficient_mu 6.045
_exptl_absorpt_correction_T_max 1.00000
_exptl_absorpt_correction_T_min 0.60777
_exptl_absorpt_correction_type multi-scan
_exptl_crystal_colour 'clear light yellow'
_exptl_crystal_colour_lustre clear
_exptl_crystal_colour_modifier light
_exptl_crystal_colour_primary yellow
_exptl_crystal_density_diffrn 1.441
_exptl_crystal_description prism
_exptl_crystal_F_000 3744
_exptl_crystal_size_max 0.238
_exptl_crystal_size_mid 0.149
_exptl_crystal_size_min 0.116
_refine_diff_density_max 2.365
_refine_diff_density_min -1.363
_refine_diff_density_rms 0.100
_refine_ls_extinction_method none
_refine_ls_goodness_of_fit_ref 1.107
_refine_ls_hydrogen_treatment constr
_refine_ls_matrix_type full
_refine_ls_number_parameters 1035
_refine_ls_number_reflns 16357
_refine_ls_number_restraints 2
_refine_ls_restrained_S_all 1.107
_refine_ls_R_factor_all 0.0720
_refine_ls_R_factor_gt 0.0546
_refine_ls_shift/su_max 0.002
_refine_ls_shift/su_mean 0.000
_refine_ls_structure_factor_coef Fsqd
_refine_ls_weighting_details 'w=1/[\s^2^(Fo^2^)+(0.0813P)^2^+14.6543P] where P=(Fo^2^+2Fc^2^)/3'
_refine_ls_weighting_scheme calc
_refine_ls_wR_factor_gt 0.1550
_refine_ls_wR_factor_ref 0.1691
_reflns_Friedel_coverage 0.000
_reflns_number_gt 13337
_reflns_number_total 16357
_reflns_threshold_expression 'I > 2\s(I)'
_cod_data_source_file om401134w_si_002.cif
_cod_data_source_block of_5a_(str1534)
_cod_database_code 4082530
_olex2_refinement_description
;
1. Others
 Fixed Sof: H4AA(0.5) H4AB(0.5) H4BC(0.5) H4BD(0.5) C5A(0.5) H5AA(0.5)
 H5AB(0.5) H5AC(0.5) H36A(0.5) H36B(0.5) H36C(0.5) H36D(0.5) C37A(0.5)
 H37A(0.5) H37B(0.5) C38A(0.5) H38A(0.5) H38B(0.5) H38C(0.5) C5B(0.5) H5BA(0.5)
 H5BB(0.5) H5BC(0.5) C37B(0.5) H37C(0.5) H37D(0.5) C38B(0.5) H38D(0.5)
 H38E(0.5) H38F(0.5)
 Fixed Uiso: H2A(0.063) H2B(0.063) H3A(0.073) H3B(0.073) H4AA(0.14) H4AB(0.14)
 H4BC(0.14) H4BD(0.14) H5AA(0.149) H5AB(0.149) H5AC(0.149) H6A(0.06) H6B(0.06)
 H7A(0.067) H7B(0.067) H8A(0.091) H8B(0.091) H9A(0.137) H9B(0.137) H9C(0.137)
 H12(0.072) H13(0.085) H14(0.079) H17(0.071) H18(0.067) H21(0.067) H22(0.073)
 H23(0.064) H26(0.069) H27(0.067) H28A(0.076) H28B(0.076) H29A(0.094)
 H29B(0.094) H30(0.07) H31(0.078) H32A(0.095) H32B(0.095) H33A(0.078)
 H33B(0.078) H35A(0.08) H35B(0.08) H36A(0.107) H36B(0.107) H36C(0.107)
 H36D(0.107) H37A(0.143) H37B(0.143) H38A(0.33) H38B(0.33) H38C(0.33)
 H39A(0.065) H39B(0.065) H40A(0.072) H40B(0.072) H41A(0.102) H41B(0.102)
 H42A(0.173) H42B(0.173) H42C(0.173) H45(0.073) H46(0.08) H47(0.074) H51(0.074)
 H52(0.076) H55(0.083) H56(0.086) H57(0.073) H60(0.086) H61A(0.093) H61B(0.093)
 H62A(0.102) H62B(0.102) H63(0.078) H64(0.08) H65A(0.098) H65B(0.098)
 H66A(0.089) H66B(0.089) H67(0.084) H69A(0.071) H69B(0.071) H70A(0.074)
 H70B(0.074) H71A(0.103) H71B(0.103) H72A(0.172) H72B(0.172) H72C(0.172)
 H73A(0.063) H73B(0.063) H74A(0.073) H74B(0.073) H75A(0.097) H75B(0.097)
 H76A(0.156) H76B(0.156) H76C(0.156) H79(0.071) H80(0.08) H81(0.078) H84(0.079)
 H85(0.082) H88(0.085) H89(0.087) H90(0.076) H93(0.087) H94(0.09) H95A(0.127)
 H95B(0.127) H96A(0.08) H96B(0.08) H97(0.069) H98(0.074) H99A(0.096)
 H99B(0.096) H10A(0.133) H10B(0.133) H5BA(0.107) H5BB(0.107) H5BC(0.107)
 H37C(0.077) H37D(0.077) H38D(0.107) H38E(0.107) H38F(0.107)
 Fixed X: H2A(0.2474) H2B(0.2448) H3A(0.361) H3B(0.3511) H4AA(0.2267)
 H4AB(0.2982) H4BC(0.247) H4BD(0.24) H5AA(0.3147) H5AB(0.2565) H5AC(0.229)
 H6A(0.4504) H6B(0.3844) H7A(0.3683) H7B(0.3028) H8A(0.4315) H8B(0.3584)
 H9A(0.2948) H9B(0.3625) H9C(0.3691) H12(0.4818) H13(0.5509) H14(0.5582)
 H17(0.5315) H18(0.4746) H21(0.3939) H22(0.3176) H23(0.3006) H26(0.1775)
 H27(0.2225) H28A(0.1997) H28B(0.1455) H29A(0.2182) H29B(0.2864) H30(0.3263)
 H31(0.2692) H32A(0.145) H32B(0.1402) H33A(0.1337) H33B(0.0864) H35A(0.2911)
 H35B(0.224) H36A(0.3031) H36B(0.3717) H36C(0.3706) H36D(0.3106) H37A(0.2289)
 H37B(0.2897) H38A(0.3668) H38B(0.2907) H38C(0.3138) H39A(0.414) H39B(0.411)
 H40A(0.2992) H40B(0.2895) H41A(0.3206) H41B(0.3879) H42A(0.4543) H42B(0.4221)
 H42C(0.3853) H45(0.3557) H46(0.3369) H47(0.2611) H51(0.1798) H52(0.1246)
 H55(0.1046) H56(0.1208) H57(0.1933) H60(0.4992) H61A(0.5678) H61B(0.5673)
 H62A(0.4827) H62B(0.5196) H63(0.3824) H64(0.3615) H65A(0.5113) H65B(0.4527)
 H66A(0.5237) H66B(0.4379) H67(0.4583) H69A(-0.0674) H69B(-0.1294) H70A(-
 0.0515) H70B(0.0122) H71A(-0.1271) H71B(-0.0642) H72A(0.0082) H72B(-0.0722)
 H72C(-0.039) H73A(0.0942) H73B(0.0893) H74A(-0.0096) H74B(-0.0174)
 H75A(0.1072) H75B(0.102) H76A(0.0099) H76B(0.0777) H76C(0.0076) H79(0.0346)
 H80(0.0217) H81(-0.0583) H84(-0.1416) H85(-0.2049) H88(-0.235) H89(-0.2266)
 H90(-0.1535) H93(0.0052) H94(0.0466) H95A(0.1572) H95B(0.1828) H96A(0.2272)
 H96B(0.2314) H97(0.1614) H98(0.1078) H99A(0.1676) H99B(0.0826) H10A(0.0779)
 H10B(0.1477) H5BA(0.3315) H5BB(0.2546) H5BC(0.3219) H37C(0.2486) H37D(0.3271)
 H38D(0.3041) H38E(0.3221) H38F(0.3831)
 Fixed Y: H2A(0.6827) H2B(0.719) H3A(0.7676) H3B(0.7378) H4AA(0.7942)
 H4AB(0.8326) H4BC(0.8203) H4BD(0.7923) H5AA(0.8522) H5AB(0.8942) H5AC(0.836)
 H6A(0.574) H6B(0.6164) H7A(0.4864) H7B(0.5289) H8A(0.5007) H8B(0.4593)
 H9A(0.5477) H9B(0.5299) H9C(0.5879) H12(0.4959) H13(0.4081) H14(0.3758)
 H17(0.3927) H18(0.4474) H21(0.5336) H22(0.6181) H23(0.6507) H26(0.6572)
 H27(0.6147) H28A(0.6482) H28B(0.7) H29A(0.7643) H29B(0.7168) H30(0.7981)
 H31(0.8427) H32A(0.8403) H32B(0.7963) H33A(0.7597) H33B(0.7332) H35A(0.3637)
 H35B(0.4071) H36A(0.4976) H36B(0.4536) H36C(0.448) H36D(0.4918) H37A(0.463)
 H37B(0.4113) H38A(0.4834) H38B(0.4981) H38C(0.5375) H39A(0.2632) H39B(0.3035)
 H40A(0.2182) H40B(0.2623) H41A(0.1627) H41B(0.2085) H42A(0.1677) H42B(0.11)
 H42C(0.1288) H45(0.3427) H46(0.3837) H47(0.4695) H51(0.5519) H52(0.6008)
 H55(0.6123) H56(0.5764) H57(0.4893) H60(0.3123) H61A(0.2319) H61B(0.2241)
 H62A(0.1474) H62B(0.1349) H63(0.1406) H64(0.1946) H65A(0.2175) H65B(0.2353)
 H66A(0.323) H66B(0.3343) H67(0.3689) H69A(0.3572) H69B(0.4036) H70A(0.4909)
 H70B(0.4448) H71A(0.4603) H71B(0.4134) H72A(0.4935) H72B(0.5128) H72C(0.5439)
 H73A(0.2783) H73B(0.3163) H74A(0.2563) H74B(0.2239) H75A(0.2072) H75B(0.1766)
 H76A(0.1124) H76B(0.105) H76C(0.1458) H79(0.3491) H80(0.3889) H81(0.4719)
 H84(0.5539) H85(0.6013) H88(0.6117) H89(0.576) H90(0.4892) H93(0.1969)
 H94(0.1449) H95A(0.1548) H95B(0.1493) H96A(0.2456) H96B(0.2364) H97(0.323)
 H98(0.3756) H99A(0.3245) H99B(0.3419) H10A(0.2455) H10B(0.2236) H5BA(0.8552)
 H5BB(0.8864) H5BC(0.8876) H37C(0.4961) H37D(0.5306) H38D(0.4047) H38E(0.4646)
 H38F(0.4376)
 Fixed Z: H2A(0.7966) H2B(0.7315) H3A(0.7607) H3B(0.8284) H4AA(0.8219)
 H4AB(0.8447) H4BC(0.7715) H4BD(0.8392) H5AA(0.7329) H5AB(0.7696) H5AC(0.728)
 H6A(0.5978) H6B(0.5711) H7A(0.6063) H7B(0.579) H8A(0.5091) H8B(0.5034)
 H9A(0.465) H9B(0.4218) H9C(0.4691) H12(0.6458) H13(0.6743) H14(0.777)
 H17(0.8868) H18(0.9621) H21(0.9947) H22(0.9711) H23(0.8694) H26(0.6544)
 H27(0.5694) H28A(0.4728) H28B(0.5006) H29A(0.4511) H29B(0.4545) H30(0.5183)
 H31(0.5938) H32A(0.6021) H32B(0.5418) H33A(0.6673) H33B(0.6099) H35A(1.0998)
 H35B(1.0772) H36A(1.0754) H36B(1.0976) H36C(1.0981) H36D(1.0658) H37A(1.1676)
 H37B(1.1865) H38A(1.2118) H38B(1.2451) H38C(1.1851) H39A(0.928) H39B(0.8651)
 H40A(0.9051) H40B(0.8454) H41A(0.8112) H41B(0.7973) H42A(0.8755) H42B(0.8358)
 H42C(0.9002) H45(0.7971) H46(0.6981) H47(0.682) H51(0.7218) H52(0.8014)
 H55(0.9136) H56(1.0145) H57(1.0357) H60(1.0002) H61A(1.0817) H61B(1.008)
 H62A(1.0089) H62B(1.0755) H63(1.0734) H64(1.1571) H65A(1.164) H65B(1.2158)
 H66A(1.1692) H66B(1.1801) H67(1.0775) H69A(0.7436) H69B(0.717) H70A(0.7335)
 H70B(0.7584) H71A(0.8178) H71B(0.8424) H72A(0.8725) H72B(0.8948) H72C(0.8337)
 H73A(0.5858) H73B(0.5218) H74A(0.4879) H74B(0.5548) H75A(0.4753) H75B(0.5428)
 H76A(0.5108) H76B(0.4649) H76C(0.4442) H79(0.4499) H80(0.3501) H81(0.3297)
 H84(0.3652) H85(0.4416) H88(0.5519) H89(0.6537) H90(0.6788) H93(0.8047)
 H94(0.7253) H95A(0.6771) H95B(0.748) H96A(0.7505) H96B(0.6771) H97(0.6665)
 H98(0.7403) H99A(0.8338) H99B(0.8401) H10A(0.874) H10B(0.8355) H5BA(0.8672)
 H5BB(0.8475) H5BC(0.8005) H37C(1.164) H37D(1.1626) H38D(1.2091) H38E(1.2519)
 H38F(1.2062)
;
_shelx_space_group_comment
;
The symmetry employed for this shelxl refinement is uniquely defined
by the following loop, which should always be used as a source of
symmetry information in preference to the above space-group names.
They are only intended as comments.
;
_shelxl_version_number 2013-4

loop_
_space_group_symop_operation_xyz
'x, y, z'
'-x, y+1/2, -z+1/2'
'-x, -y, -z'
'x, -y-1/2, z-1/2'

loop_
_atom_site_label
_atom_site_type_symbol
_atom_site_fract_x
_atom_site_fract_y
_atom_site_fract_z
_atom_site_U_iso_or_equiv
_atom_site_adp_type
_atom_site_occupancy
_atom_site_site_symmetry_order
_atom_site_calc_flag
_atom_site_refinement_flags_posn
_atom_site_refinement_flags_adp
_atom_site_refinement_flags_occupancy
_atom_site_disorder_assembly
_atom_site_disorder_group
C1 C 0.3314(2) 0.64834(19) 0.6734(2) 0.0440(9) Uani 1 1 d . . . . .
C2 C 0.2781(3) 0.7010(2) 0.7636(2) 0.0529(11) Uani 1 1 d . . . . .
H2A H 0.2474 0.6827 0.7966 0.063 Uiso 1 1 calc R U . . .
H2B H 0.2448 0.7190 0.7315 0.063 Uiso 1 1 calc R U . . .
C3 C 0.3243(3) 0.7536(2) 0.7912(2) 0.0612(13) Uani 1 1 d . . . . .
H3A H 0.3610 0.7676 0.7607 0.073 Uiso 1 1 calc R U . . .
H3B H 0.3511 0.7378 0.8284 0.073 Uiso 1 1 calc R U . . .
C4 C 0.2757(6) 0.8095(3) 0.8094(4) 0.117(3) Uani 1 1 d . . . . .
H4AA H 0.2267 0.7942 0.8219 0.140 Uiso 0.5 1 calc R U P A 1
H4AB H 0.2982 0.8326 0.8447 0.140 Uiso 0.5 1 calc R U P A 1
H4BC H 0.2470 0.8203 0.7715 0.140 Uiso 0.5 1 calc R U P B 2
H4BD H 0.2400 0.7923 0.8392 0.140 Uiso 0.5 1 calc R U P B 2
C5A C 0.2684(8) 0.8515(6) 0.7555(8) 0.099(5) Uani 0.5 1 d . . P C 1
H5AA H 0.3147 0.8522 0.7329 0.149 Uiso 0.5 1 calc R U P C 1
H5AB H 0.2565 0.8942 0.7696 0.149 Uiso 0.5 1 calc R U P C 1
H5AC H 0.2290 0.8360 0.7280 0.149 Uiso 0.5 1 calc R U P C 1
C6 C 0.3967(3) 0.5812(2) 0.5996(2) 0.0497(10) Uani 1 1 d . . . . .
H6A H 0.4504 0.5740 0.5978 0.060 Uiso 1 1 calc R U . . .
H6B H 0.3844 0.6164 0.5711 0.060 Uiso 1 1 calc R U . . .
C7 C 0.3565(3) 0.5215(2) 0.5776(2) 0.0555(11) Uani 1 1 d . . . . .
H7A H 0.3683 0.4864 0.6063 0.067 Uiso 1 1 calc R U . . .
H7B H 0.3028 0.5289 0.5790 0.067 Uiso 1 1 calc R U . . .
C8 C 0.3773(4) 0.5023(3) 0.5117(3) 0.0759(16) Uani 1 1 d . . . . .
H8A H 0.4315 0.5007 0.5091 0.091 Uiso 1 1 calc R U . . .
H8B H 0.3584 0.4593 0.5034 0.091 Uiso 1 1 calc R U . . .
C9 C 0.3485(4) 0.5457(4) 0.4627(3) 0.092(2) Uani 1 1 d . . . . .
H9A H 0.2948 0.5477 0.4650 0.137 Uiso 1 1 calc R U . . .
H9B H 0.3625 0.5299 0.4218 0.137 Uiso 1 1 calc R U . . .
H9C H 0.3691 0.5879 0.4691 0.137 Uiso 1 1 calc R U . . .
C10 C 0.3982(2) 0.57106(19) 0.7193(2) 0.0426(9) Uani 1 1 d . . . . .
C11 C 0.4460(2) 0.5182(2) 0.7319(2) 0.0464(10) Uani 1 1 d . . . . .
C12 C 0.4842(3) 0.4836(2) 0.6881(2) 0.0599(12) Uani 1 1 d . . . . .
H12 H 0.4818 0.4959 0.6458 0.072 Uiso 1 1 calc R U . . .
C13 C 0.5257(3) 0.4313(3) 0.7052(3) 0.0711(16) Uani 1 1 d . . . . .
H13 H 0.5509 0.4081 0.6743 0.085 Uiso 1 1 calc R U . . .
C14 C 0.5308(3) 0.4125(2) 0.7663(3) 0.0657(14) Uani 1 1 d . . . . .
H14 H 0.5582 0.3758 0.7770 0.079 Uiso 1 1 calc R U . . .
C15 C 0.4961(3) 0.4468(2) 0.8121(2) 0.0531(11) Uani 1 1 d . . . . .
C16 C 0.4523(2) 0.50041(19) 0.7961(2) 0.0448(9) Uani 1 1 d . . . . .
C17 C 0.5026(3) 0.4284(2) 0.8759(3) 0.0593(13) Uani 1 1 d . . . . .
H17 H 0.5315 0.3927 0.8868 0.071 Uiso 1 1 calc R U . . .
C18 C 0.4689(3) 0.4606(2) 0.9202(2) 0.0556(12) Uani 1 1 d . . . . .
H18 H 0.4746 0.4474 0.9621 0.067 Uiso 1 1 calc R U . . .
C19 C 0.4241(3) 0.5144(2) 0.9064(2) 0.0507(10) Uani 1 1 d . . . . .
C20 C 0.4153(2) 0.53404(19) 0.8433(2) 0.0445(9) Uani 1 1 d . . . . .
C21 C 0.3876(3) 0.5465(2) 0.9527(2) 0.0555(11) Uani 1 1 d . . . . .
H21 H 0.3939 0.5336 0.9947 0.067 Uiso 1 1 calc R U . . .
C22 C 0.3424(3) 0.5968(2) 0.9388(2) 0.0605(12) Uani 1 1 d . . . . .
H22 H 0.3176 0.6181 0.9711 0.073 Uiso 1 1 calc R U . . .
C23 C 0.3326(3) 0.6163(2) 0.8782(2) 0.0534(11) Uani 1 1 d . . . . .
H23 H 0.3006 0.6507 0.8694 0.064 Uiso 1 1 calc R U . . .
C24 C 0.3688(2) 0.58675(19) 0.8297(2) 0.0434(9) Uani 1 1 d . . . . .
C25 C 0.3625(2) 0.60356(18) 0.7651(2) 0.0424(9) Uani 1 1 d . . . . .
C26 C 0.1860(2) 0.6884(2) 0.6205(2) 0.0573(12) Uani 1 1 d . . . . .
H26 H 0.1775 0.6572 0.6544 0.069 Uiso 1 1 calc R U . . .
C27 C 0.2146(3) 0.6614(2) 0.5665(2) 0.0561(12) Uani 1 1 d . . . . .
H27 H 0.2225 0.6147 0.5694 0.067 Uiso 1 1 calc R U . . .
C28 C 0.1968(3) 0.6843(3) 0.5017(2) 0.0633(13) Uani 1 1 d . . . . .
H28A H 0.1997 0.6482 0.4728 0.076 Uiso 1 1 calc R U . . .
H28B H 0.1455 0.7000 0.5006 0.076 Uiso 1 1 calc R U . . .
C29 C 0.2466(4) 0.7360(3) 0.4790(3) 0.0786(17) Uani 1 1 d . . . . .
H29A H 0.2182 0.7643 0.4511 0.094 Uiso 1 1 calc R U . . .
H29B H 0.2864 0.7168 0.4545 0.094 Uiso 1 1 calc R U . . .
C30 C 0.2809(3) 0.7753(2) 0.5309(2) 0.0583(12) Uani 1 1 d . . . . .
H30 H 0.3263 0.7981 0.5183 0.070 Uiso 1 1 calc R U . . .
C31 C 0.2459(3) 0.8029(2) 0.5781(3) 0.0647(14) Uani 1 1 d . . . . .
H31 H 0.2692 0.8427 0.5938 0.078 Uiso 1 1 calc R U . . .
C32 C 0.1624(3) 0.8002(3) 0.5838(3) 0.0792(18) Uani 1 1 d . . . . .
H32A H 0.1450 0.8403 0.6021 0.095 Uiso 1 1 calc R U . . .
H32B H 0.1402 0.7963 0.5418 0.095 Uiso 1 1 calc R U . . .
C33 C 0.1365(3) 0.7455(3) 0.6236(3) 0.0654(14) Uani 1 1 d . . . . .
H33A H 0.1337 0.7597 0.6673 0.078 Uiso 1 1 calc R U . . .
H33B H 0.0864 0.7332 0.6099 0.078 Uiso 1 1 calc R U . . .
N1 N 0.32156(19) 0.65073(16) 0.73572(17) 0.0430(8) Uani 1 1 d . . . . .
N2 N 0.3773(2) 0.59916(16) 0.66306(17) 0.0439(8) Uani 1 1 d . . . . .
Cl1 Cl 0.41334(6) 0.76497(5) 0.63175(6) 0.0533(3) Uani 1 1 d . . . . .
Rh1 Rh 0.29681(2) 0.71573(2) 0.61260(2) 0.04442(11) Uani 1 1 d . . . . .
C34 C 0.3386(2) 0.3365(2) 0.9940(2) 0.0488(10) Uani 1 1 d . . . . .
C35 C 0.2775(3) 0.4004(3) 1.0736(2) 0.0666(14) Uani 1 1 d . . . . .
H35A H 0.2911 0.3637 1.0998 0.080 Uiso 1 1 calc R U . . .
H35B H 0.2240 0.4071 1.0772 0.080 Uiso 1 1 calc R U . . .
C36 C 0.3176(4) 0.4586(4) 1.0977(3) 0.089(2) Uani 1 1 d D . . . .
H36A H 0.3031 0.4976 1.0754 0.107 Uiso 0.5 1 calc R U P D 1
H36B H 0.3717 0.4536 1.0976 0.107 Uiso 0.5 1 calc R U P D 1
H36C H 0.3706 0.4480 1.0981 0.107 Uiso 0.5 1 calc R U P E 2
H36D H 0.3106 0.4918 1.0658 0.107 Uiso 0.5 1 calc R U P E 2
C37A C 0.2823(13) 0.4542(12) 1.1694(9) 0.119(7) Uani 0.5 1 d . . P F 1
H37A H 0.2289 0.4630 1.1676 0.143 Uiso 0.5 1 calc R U P F 1
H37B H 0.2897 0.4113 1.1865 0.143 Uiso 0.5 1 calc R U P F 1
C38A C 0.3155(18) 0.4959(16) 1.2051(13) 0.220(19) Uani 0.5 1 d . . P F 1
H38A H 0.3668 0.4834 1.2118 0.330 Uiso 0.5 1 calc R U P F 1
H38B H 0.2907 0.4981 1.2451 0.330 Uiso 0.5 1 calc R U P F 1
H38C H 0.3138 0.5375 1.1851 0.330 Uiso 0.5 1 calc R U P F 1
C39 C 0.3808(3) 0.2856(2) 0.8986(2) 0.0545(11) Uani 1 1 d . . . . .
H39A H 0.4140 0.2632 0.9280 0.065 Uiso 1 1 calc R U . . .
H39B H 0.4110 0.3035 0.8651 0.065 Uiso 1 1 calc R U . . .
C40 C 0.3259(3) 0.2387(2) 0.8709(3) 0.0601(12) Uani 1 1 d . . . . .
H40A H 0.2992 0.2182 0.9051 0.072 Uiso 1 1 calc R U . . .
H40B H 0.2895 0.2623 0.8454 0.072 Uiso 1 1 calc R U . . .
C41 C 0.3604(4) 0.1877(3) 0.8309(3) 0.0848(19) Uani 1 1 d . . . . .
H41A H 0.3206 0.1627 0.8112 0.102 Uiso 1 1 calc R U . . .
H41B H 0.3879 0.2085 0.7973 0.102 Uiso 1 1 calc R U . . .
C42 C 0.4095(4) 0.1451(4) 0.8632(4) 0.115(3) Uani 1 1 d . . . . .
H42A H 0.4543 0.1677 0.8755 0.173 Uiso 1 1 calc R U . . .
H42B H 0.4221 0.1100 0.8358 0.173 Uiso 1 1 calc R U . . .
H42C H 0.3853 0.1288 0.9002 0.173 Uiso 1 1 calc R U . . .
C43 C 0.3013(2) 0.38567(19) 0.9063(2) 0.0446(9) Uani 1 1 d . . . . .
C45 C 0.3247(3) 0.3784(2) 0.7914(2) 0.0607(12) Uani 1 1 d . . . . .
H45 H 0.3557 0.3427 0.7971 0.073 Uiso 1 1 calc R U . . .
C46 C 0.3133(4) 0.4027(2) 0.7324(3) 0.0669(14) Uani 1 1 d . . . . .
H46 H 0.3369 0.3837 0.6981 0.080 Uiso 1 1 calc R U . . .
C47 C 0.2684(3) 0.4536(3) 0.7229(2) 0.0618(13) Uani 1 1 d . . . . .
H47 H 0.2611 0.4695 0.6820 0.074 Uiso 1 1 calc R U . . .
C48 C 0.2332(3) 0.4826(2) 0.7723(2) 0.0529(11) Uani 1 1 d . . . . .
C49 C 0.2448(2) 0.45913(19) 0.8338(2) 0.0456(9) Uani 1 1 d . . . . .
C50 C 0.2914(2) 0.40582(19) 0.8427(2) 0.0455(9) Uani 1 1 d . . . . .
C51 C 0.1874(3) 0.5364(2) 0.7628(3) 0.0613(13) Uani 1 1 d . . . . .
H51 H 0.1798 0.5519 0.7218 0.074 Uiso 1 1 calc R U . . .
C52 C 0.1551(3) 0.5653(2) 0.8095(3) 0.0631(13) Uani 1 1 d . . . . .
H52 H 0.1246 0.6008 0.8014 0.076 Uiso 1 1 calc R U . . .
C53 C 0.1653(3) 0.5439(2) 0.8725(3) 0.0553(11) Uani 1 1 d . . . . .
C54 C 0.2105(2) 0.4902(2) 0.8841(2) 0.0474(10) Uani 1 1 d . . . . .
C55 C 0.1335(3) 0.5758(2) 0.9214(3) 0.0689(15) Uani 1 1 d . . . . .
H55 H 0.1046 0.6123 0.9136 0.083 Uiso 1 1 calc R U . . .
C56 C 0.1438(3) 0.5548(3) 0.9814(3) 0.0713(15) Uani 1 1 d . . . . .
H56 H 0.1208 0.5764 1.0145 0.086 Uiso 1 1 calc R U . . .
C57 C 0.1870(3) 0.5028(2) 0.9940(3) 0.0608(12) Uani 1 1 d . . . . .
H57 H 0.1933 0.4893 1.0357 0.073 Uiso 1 1 calc R U . . .
C58 C 0.2216(2) 0.4697(2) 0.9469(2) 0.0481(10) Uani 1 1 d . . . . .
C59 C 0.2697(2) 0.4163(2) 0.9549(2) 0.0450(9) Uani 1 1 d . . . . .
C60 C 0.4889(3) 0.2871(3) 1.0384(3) 0.0718(17) Uani 1 1 d . . . . .
H60 H 0.4992 0.3123 1.0002 0.086 Uiso 1 1 calc R U . . .
C61 C 0.5354(3) 0.2275(3) 1.0447(3) 0.0778(18) Uani 1 1 d . . . . .
H61A H 0.5678 0.2319 1.0817 0.093 Uiso 1 1 calc R U . . .
H61B H 0.5673 0.2241 1.0080 0.093 Uiso 1 1 calc R U . . .
C62 C 0.4908(4) 0.1657(3) 1.0506(3) 0.0846(19) Uani 1 1 d . . . . .
H62A H 0.4827 0.1474 1.0089 0.102 Uiso 1 1 calc R U . . .
H62B H 0.5196 0.1349 1.0755 0.102 Uiso 1 1 calc R U . . .
C63 C 0.4179(3) 0.1759(3) 1.0806(3) 0.0648(14) Uani 1 1 d . . . . .
H63 H 0.3824 0.1406 1.0734 0.078 Uiso 1 1 calc R U . . .
C64 C 0.4046(3) 0.2097(3) 1.1329(3) 0.0663(14) Uani 1 1 d . . . . .
H64 H 0.3615 0.1946 1.1571 0.080 Uiso 1 1 calc R U . . .
C65 C 0.4644(4) 0.2398(3) 1.1713(3) 0.0819(18) Uani 1 1 d . . . . .
H65A H 0.5113 0.2175 1.1640 0.098 Uiso 1 1 calc R U . . .
H65B H 0.4527 0.2353 1.2158 0.098 Uiso 1 1 calc R U . . .
C66 C 0.4738(4) 0.3093(3) 1.1562(3) 0.0742(15) Uani 1 1 d . . . . .
H66A H 0.5237 0.3230 1.1692 0.089 Uiso 1 1 calc R U . . .
H66B H 0.4379 0.3343 1.1801 0.089 Uiso 1 1 calc R U . . .
C67 C 0.4629(3) 0.3229(3) 1.0873(3) 0.0700(16) Uani 1 1 d . . . . .
H67 H 0.4583 0.3689 1.0775 0.084 Uiso 1 1 calc R U . . .
N3 N 0.2945(2) 0.38589(17) 1.00864(18) 0.0491(8) Uani 1 1 d . . . . .
N4 N 0.3435(2) 0.33681(16) 0.93114(18) 0.0461(8) Uani 1 1 d . . . . .
Cl2 Cl 0.25584(6) 0.22458(6) 1.04333(7) 0.0620(3) Uani 1 1 d . . . . .
Rh2 Rh 0.37574(2) 0.26812(2) 1.05139(2) 0.04942(11) Uani 1 1 d . . . . .
C68 C 0.0008(2) 0.3411(2) 0.6448(2) 0.0493(10) Uani 1 1 d . . . . .
C69 C -0.0757(3) 0.3967(2) 0.7199(2) 0.0594(12) Uani 1 1 d . . . . .
H69A H -0.0674 0.3572 0.7436 0.071 Uiso 1 1 calc R U . . .
H69B H -0.1294 0.4036 0.7170 0.071 Uiso 1 1 calc R U . . .
C70 C -0.0416(3) 0.4508(3) 0.7557(2) 0.0620(13) Uani 1 1 d . . . . .
H70A H -0.0515 0.4909 0.7335 0.074 Uiso 1 1 calc R U . . .
H70B H 0.0122 0.4448 0.7584 0.074 Uiso 1 1 calc R U . . .
C71 C -0.0732(4) 0.4541(3) 0.8210(3) 0.0860(19) Uani 1 1 d . . . . .
H71A H -0.1271 0.4603 0.8178 0.103 Uiso 1 1 calc R U . . .
H71B H -0.0642 0.4134 0.8424 0.103 Uiso 1 1 calc R U . . .
C72 C -0.0414(5) 0.5054(4) 0.8586(3) 0.115(3) Uani 1 1 d . . . . .
H72A H 0.0082 0.4935 0.8725 0.172 Uiso 1 1 calc R U . . .
H72B H -0.0722 0.5128 0.8948 0.172 Uiso 1 1 calc R U . . .
H72C H -0.0390 0.5439 0.8337 0.172 Uiso 1 1 calc R U . . .
C73 C 0.0597(3) 0.2953(2) 0.5541(2) 0.0523(11) Uani 1 1 d . . . . .
H73A H 0.0942 0.2783 0.5858 0.063 Uiso 1 1 calc R U . . .
H73B H 0.0893 0.3163 0.5218 0.063 Uiso 1 1 calc R U . . .
C74 C 0.0181(3) 0.2412(2) 0.5249(3) 0.0610(13) Uani 1 1 d . . . . .
H74A H -0.0096 0.2563 0.4879 0.073 Uiso 1 1 calc R U . . .
H74B H -0.0174 0.2239 0.5548 0.073 Uiso 1 1 calc R U . . .
C75 C 0.0728(4) 0.1893(3) 0.5058(3) 0.0806(17) Uani 1 1 d . . . . .
H75A H 0.1072 0.2072 0.4753 0.097 Uiso 1 1 calc R U . . .
H75B H 0.1020 0.1766 0.5428 0.097 Uiso 1 1 calc R U . . .
C76 C 0.0393(4) 0.1337(3) 0.4793(4) 0.104(2) Uani 1 1 d . . . . .
H76A H 0.0099 0.1124 0.5108 0.156 Uiso 1 1 calc R U . . .
H76B H 0.0777 0.1050 0.4649 0.156 Uiso 1 1 calc R U . . .
H76C H 0.0076 0.1458 0.4442 0.156 Uiso 1 1 calc R U . . .
C77 C -0.0299(2) 0.39021(19) 0.5557(2) 0.0467(10) Uani 1 1 d . . . . .
C78 C -0.0352(3) 0.4101(2) 0.4924(2) 0.0501(10) Uani 1 1 d . . . . .
C79 C 0.0026(3) 0.3838(2) 0.4426(2) 0.0591(12) Uani 1 1 d . . . . .
H79 H 0.0346 0.3491 0.4499 0.071 Uiso 1 1 calc R U . . .
C80 C -0.0053(3) 0.4072(3) 0.3829(3) 0.0667(14) Uani 1 1 d . . . . .
H80 H 0.0217 0.3889 0.3501 0.080 Uiso 1 1 calc R U . . .
C81 C -0.0523(3) 0.4569(3) 0.3710(3) 0.0650(14) Uani 1 1 d . . . . .
H81 H -0.0583 0.4719 0.3297 0.078 Uiso 1 1 calc R U . . .
C82 C -0.0908(3) 0.4853(2) 0.4183(2) 0.0577(12) Uani 1 1 d . . . . .
C83 C -0.0836(3) 0.4622(2) 0.4807(2) 0.0513(11) Uani 1 1 d . . . . .
C84 C -0.1370(3) 0.5383(3) 0.4064(3) 0.0661(14) Uani 1 1 d . . . . .
H84 H -0.1416 0.5539 0.3652 0.079 Uiso 1 1 calc R U . . .
C85 C -0.1741(3) 0.5664(2) 0.4515(3) 0.0687(15) Uani 1 1 d . . . . .
H85 H -0.2049 0.6013 0.4416 0.082 Uiso 1 1 calc R U . . .
C86 C -0.1686(3) 0.5453(2) 0.5146(3) 0.0594(12) Uani 1 1 d . . . . .
C87 C -0.1230(2) 0.4923(2) 0.5289(2) 0.0510(11) Uani 1 1 d . . . . .
C88 C -0.2056(3) 0.5759(3) 0.5615(3) 0.0705(15) Uani 1 1 d . . . . .
H88 H -0.2350 0.6117 0.5519 0.085 Uiso 1 1 calc R U . . .
C89 C -0.2002(3) 0.5550(3) 0.6221(3) 0.0727(16) Uani 1 1 d . . . . .
H89 H -0.2266 0.5760 0.6537 0.087 Uiso 1 1 calc R U . . .
C90 C -0.1564(3) 0.5032(2) 0.6370(3) 0.0634(13) Uani 1 1 d . . . . .
H90 H -0.1535 0.4892 0.6788 0.076 Uiso 1 1 calc R U . . .
C91 C -0.1167(2) 0.4717(2) 0.5918(2) 0.0517(11) Uani 1 1 d . . . . .
C92 C -0.0678(2) 0.4190(2) 0.6026(2) 0.0481(10) Uani 1 1 d . . . . .
C93 C 0.0512(4) 0.2146(3) 0.7868(3) 0.0721(15) Uani 1 1 d . . . . .
H93 H 0.0052 0.1969 0.8047 0.087 Uiso 1 1 calc R U . . .
C94 C 0.0777(4) 0.1819(3) 0.7376(3) 0.0753(17) Uani 1 1 d . . . . .
H94 H 0.0466 0.1449 0.7253 0.090 Uiso 1 1 calc R U . . .
C95 C 0.1562(4) 0.1763(4) 0.7178(4) 0.106(3) Uani 1 1 d . . . . .
H95A H 0.1572 0.1548 0.6771 0.127 Uiso 1 1 calc R U . . .
H95B H 0.1828 0.1493 0.7480 0.127 Uiso 1 1 calc R U . . .
C96 C 0.1973(3) 0.2391(3) 0.7124(3) 0.0671(14) Uani 1 1 d . . . . .
H96A H 0.2272 0.2456 0.7505 0.080 Uiso 1 1 calc R U . . .
H96B H 0.2314 0.2364 0.6771 0.080 Uiso 1 1 calc R U . . .
C97 C 0.1476(2) 0.2963(3) 0.7028(2) 0.0574(12) Uani 1 1 d . . . . .
H97 H 0.1614 0.3230 0.6665 0.069 Uiso 1 1 calc R U . . .
C98 C 0.1135(3) 0.3296(3) 0.7494(3) 0.0617(13) Uani 1 1 d . . . . .
H98 H 0.1078 0.3756 0.7403 0.074 Uiso 1 1 calc R U . . .
C99 C 0.1177(4) 0.3145(3) 0.8180(3) 0.0799(17) Uani 1 1 d . . . . .
H99A H 0.1676 0.3245 0.8338 0.096 Uiso 1 1 calc R U . . .
H99B H 0.0826 0.3419 0.8401 0.096 Uiso 1 1 calc R U . . .
C100 C 0.1009(5) 0.2473(4) 0.8327(3) 0.110(3) Uani 1 1 d . . . . .
H10A H 0.0779 0.2455 0.8740 0.133 Uiso 1 1 calc R U . . .
H10B H 0.1477 0.2236 0.8355 0.133 Uiso 1 1 calc R U . . .
N5 N -0.0476(2) 0.38805(17) 0.65726(18) 0.0484(8) Uani 1 1 d . . . . .
N6 N 0.01218(19) 0.34288(16) 0.58340(18) 0.0457(8) Uani 1 1 d . . . . .
Cl3 Cl -0.08277(7) 0.22554(6) 0.68356(8) 0.0728(4) Uani 1 1 d . . . . .
Rh3 Rh 0.03450(2) 0.27241(2) 0.70440(2) 0.05010(11) Uani 1 1 d . . . . .
C5B C 0.2972(7) 0.8629(5) 0.8325(6) 0.071(3) Uani 0.5 1 d . . P C 2
H5BA H 0.3315 0.8552 0.8672 0.107 Uiso 0.5 1 calc R U P C 2
H5BB H 0.2546 0.8864 0.8475 0.107 Uiso 0.5 1 calc R U P C 2
H5BC H 0.3219 0.8876 0.8005 0.107 Uiso 0.5 1 calc R U P C 2
C37B C 0.3020(8) 0.4892(6) 1.1597(5) 0.064(3) Uani 0.5 1 d D . P F 2
H37C H 0.2486 0.4961 1.1640 0.077 Uiso 0.5 1 calc R U P F 2
H37D H 0.3271 0.5306 1.1626 0.077 Uiso 0.5 1 calc R U P F 2
C38B C 0.3304(8) 0.4450(6) 1.2114(6) 0.071(3) Uani 0.5 1 d D . P F 2
H38D H 0.3041 0.4047 1.2091 0.107 Uiso 0.5 1 calc R U P F 2
H38E H 0.3221 0.4646 1.2519 0.107 Uiso 0.5 1 calc R U P F 2
H38F H 0.3831 0.4376 1.2062 0.107 Uiso 0.5 1 calc R U P F 2

loop_
_atom_site_aniso_label
_atom_site_aniso_U_11
_atom_site_aniso_U_22
_atom_site_aniso_U_33
_atom_site_aniso_U_23
_atom_site_aniso_U_13
_atom_site_aniso_U_12
C1 0.039(2) 0.041(2) 0.051(2) 0.0050(18) -0.0060(17) -0.0051(16)
C2 0.050(2) 0.052(3) 0.056(3) 0.003(2) -0.001(2) 0.014(2)
C3 0.084(4) 0.042(2) 0.058(3) -0.001(2) 0.003(3) 0.000(2)
C4 0.205(10) 0.063(4) 0.083(5) -0.002(3) 0.023(5) 0.046(5)
C5A 0.071(8) 0.069(8) 0.159(15) 0.020(9) 0.019(9) 0.015(6)
C6 0.052(2) 0.054(2) 0.044(2) 0.0020(19) -0.0009(19) 0.001(2)
C7 0.060(3) 0.059(3) 0.047(3) -0.003(2) -0.006(2) -0.003(2)
C8 0.072(4) 0.089(4) 0.066(4) -0.024(3) -0.001(3) -0.001(3)
C9 0.118(6) 0.107(5) 0.050(3) -0.007(3) 0.004(3) -0.041(4)
C10 0.043(2) 0.039(2) 0.045(2) -0.0037(17) -0.0083(17) -0.0003(16)
C11 0.050(2) 0.039(2) 0.050(2) -0.0035(18) -0.0115(19) 0.0045(18)
C12 0.065(3) 0.057(3) 0.057(3) -0.008(2) -0.010(2) 0.016(2)
C13 0.081(4) 0.065(3) 0.067(3) -0.014(3) -0.008(3) 0.029(3)
C14 0.069(3) 0.051(3) 0.077(4) -0.003(2) -0.015(3) 0.020(2)
C15 0.054(3) 0.044(2) 0.061(3) 0.001(2) -0.017(2) 0.0048(19)
C16 0.044(2) 0.039(2) 0.050(2) -0.0015(17) -0.0134(18) 0.0005(17)
C17 0.058(3) 0.049(3) 0.071(3) 0.008(2) -0.024(2) 0.002(2)
C18 0.056(3) 0.054(3) 0.055(3) 0.011(2) -0.021(2) -0.007(2)
C19 0.052(2) 0.048(2) 0.051(3) 0.0018(19) -0.015(2) -0.0111(19)
C20 0.045(2) 0.039(2) 0.049(2) 0.0009(17) -0.0119(18) -0.0050(17)
C21 0.066(3) 0.057(3) 0.043(2) 0.001(2) -0.007(2) -0.015(2)
C22 0.074(3) 0.053(3) 0.055(3) -0.008(2) 0.007(2) -0.009(2)
C23 0.064(3) 0.041(2) 0.055(3) -0.0020(19) 0.000(2) -0.002(2)
C24 0.045(2) 0.0363(19) 0.049(2) -0.0036(17) -0.0070(18) -0.0052(16)
C25 0.041(2) 0.0354(19) 0.050(2) -0.0001(17) -0.0079(17) 0.0003(16)
C26 0.039(2) 0.067(3) 0.066(3) 0.022(2) -0.010(2) -0.011(2)
C27 0.043(2) 0.052(3) 0.074(3) 0.008(2) -0.016(2) -0.0120(19)
C28 0.063(3) 0.067(3) 0.060(3) 0.000(2) -0.010(2) -0.004(2)
C29 0.077(4) 0.099(5) 0.059(3) 0.015(3) -0.014(3) -0.008(3)
C30 0.064(3) 0.051(3) 0.061(3) 0.021(2) -0.002(2) -0.002(2)
C31 0.063(3) 0.048(3) 0.084(4) 0.025(3) 0.002(3) 0.009(2)
C32 0.064(3) 0.071(4) 0.102(5) 0.024(3) 0.004(3) 0.023(3)
C33 0.038(2) 0.092(4) 0.066(3) 0.008(3) -0.002(2) 0.005(2)
N1 0.0404(18) 0.0384(17) 0.050(2) 0.0019(15) -0.0052(15) 0.0018(14)
N2 0.0452(19) 0.0401(17) 0.0463(19) -0.0002(15) -0.0078(15) 0.0011(14)
Cl1 0.0424(5) 0.0536(6) 0.0639(7) -0.0009(5) -0.0012(5) -0.0176(4)
Rh1 0.03695(17) 0.04166(18) 0.0545(2) 0.00963(13) -0.00471(13) -0.00383(12)
C34 0.041(2) 0.045(2) 0.060(3) 0.006(2) -0.0001(19) -0.0086(18)
C35 0.072(3) 0.076(4) 0.053(3) 0.012(3) 0.011(2) 0.012(3)
C36 0.092(5) 0.119(6) 0.055(3) -0.027(4) -0.008(3) 0.012(4)
C37A 0.132(18) 0.147(19) 0.079(12) -0.028(13) 0.017(11) -0.009(15)
C38A 0.24(4) 0.30(4) 0.12(2) -0.11(3) 0.06(2) -0.11(3)
C39 0.051(3) 0.048(2) 0.065(3) 0.003(2) 0.000(2) 0.010(2)
C40 0.067(3) 0.046(2) 0.067(3) 0.001(2) -0.005(2) 0.002(2)
C41 0.104(5) 0.061(3) 0.090(5) -0.013(3) 0.002(4) 0.001(3)
C42 0.095(5) 0.082(5) 0.167(8) -0.021(5) -0.022(5) 0.034(4)
C43 0.043(2) 0.036(2) 0.055(3) 0.0015(18) -0.0038(18) 0.0000(16)
C45 0.077(3) 0.044(2) 0.061(3) -0.001(2) 0.008(3) 0.005(2)
C46 0.094(4) 0.053(3) 0.054(3) -0.005(2) 0.011(3) -0.004(3)
C47 0.077(3) 0.060(3) 0.049(3) 0.002(2) -0.006(2) -0.014(3)
C48 0.054(3) 0.047(2) 0.057(3) 0.004(2) -0.011(2) -0.013(2)
C49 0.046(2) 0.038(2) 0.053(2) 0.0013(18) -0.0079(19) -0.0057(17)
C50 0.048(2) 0.037(2) 0.051(2) -0.0017(17) 0.0002(19) -0.0036(17)
C51 0.061(3) 0.052(3) 0.070(3) 0.013(2) -0.019(3) -0.005(2)
C52 0.057(3) 0.049(3) 0.083(4) 0.013(3) -0.016(3) 0.003(2)
C53 0.050(2) 0.043(2) 0.073(3) 0.000(2) -0.008(2) 0.0040(19)
C54 0.043(2) 0.037(2) 0.062(3) 0.0007(18) -0.005(2) 0.0002(16)
C55 0.063(3) 0.049(3) 0.095(4) -0.005(3) -0.003(3) 0.016(2)
C56 0.075(4) 0.057(3) 0.083(4) -0.016(3) 0.011(3) 0.016(3)
C57 0.065(3) 0.056(3) 0.062(3) -0.004(2) 0.002(2) 0.008(2)
C58 0.048(2) 0.040(2) 0.056(3) -0.0026(18) -0.0015(19) 0.0014(18)
C59 0.044(2) 0.042(2) 0.049(2) 0.0022(18) -0.0027(18) -0.0009(17)
C60 0.038(2) 0.099(4) 0.078(4) 0.034(3) -0.003(2) -0.016(3)
C61 0.042(3) 0.126(6) 0.065(3) 0.013(3) 0.004(2) 0.013(3)
C62 0.075(4) 0.097(5) 0.082(4) 0.022(4) 0.006(3) 0.033(4)
C63 0.062(3) 0.056(3) 0.077(4) 0.023(3) 0.012(3) 0.017(2)
C64 0.071(3) 0.057(3) 0.071(4) 0.030(3) 0.002(3) -0.002(3)
C65 0.093(5) 0.088(4) 0.065(4) 0.015(3) -0.005(3) 0.009(4)
C66 0.070(4) 0.072(4) 0.081(4) 0.002(3) -0.011(3) -0.007(3)
C67 0.051(3) 0.064(3) 0.095(4) 0.024(3) -0.017(3) -0.022(2)
N3 0.048(2) 0.047(2) 0.053(2) 0.0047(16) 0.0005(16) 0.0010(16)
N4 0.0420(18) 0.0395(18) 0.057(2) 0.0025(16) -0.0015(16) 0.0016(14)
Cl2 0.0362(5) 0.0588(6) 0.0912(9) 0.0015(6) 0.0024(5) -0.0161(4)
Rh2 0.03527(17) 0.04782(19) 0.0651(2) 0.01689(15) -0.00157(14) -0.00632(12)
C68 0.037(2) 0.040(2) 0.070(3) 0.001(2) -0.0026(19) -0.0056(17)
C69 0.058(3) 0.054(3) 0.066(3) 0.004(2) 0.011(2) 0.000(2)
C70 0.067(3) 0.070(3) 0.050(3) -0.002(2) 0.006(2) 0.001(3)
C71 0.101(5) 0.092(5) 0.066(4) -0.009(3) 0.023(3) -0.007(4)
C72 0.137(7) 0.137(7) 0.070(4) -0.024(5) 0.026(5) -0.042(6)
C73 0.046(2) 0.049(2) 0.062(3) -0.007(2) -0.003(2) 0.0083(19)
C74 0.074(3) 0.045(2) 0.064(3) -0.004(2) -0.006(3) 0.000(2)
C75 0.092(4) 0.062(3) 0.088(4) -0.017(3) 0.010(4) 0.006(3)
C76 0.097(5) 0.072(4) 0.142(7) -0.019(4) 0.013(5) 0.007(4)
C77 0.040(2) 0.037(2) 0.063(3) -0.0080(19) -0.0062(19) -0.0028(16)
C78 0.049(2) 0.039(2) 0.062(3) -0.0069(19) -0.007(2) -0.0086(18)
C79 0.067(3) 0.044(2) 0.066(3) -0.010(2) 0.003(2) -0.006(2)
C80 0.083(4) 0.054(3) 0.063(3) -0.010(2) 0.005(3) -0.018(3)
C81 0.078(4) 0.059(3) 0.057(3) 0.000(2) -0.008(3) -0.025(3)
C82 0.056(3) 0.048(2) 0.068(3) 0.004(2) -0.014(2) -0.020(2)
C83 0.046(2) 0.040(2) 0.068(3) -0.003(2) -0.010(2) -0.0103(18)
C84 0.064(3) 0.059(3) 0.075(4) 0.014(3) -0.019(3) -0.015(2)
C85 0.059(3) 0.050(3) 0.096(4) 0.016(3) -0.022(3) -0.010(2)
C86 0.048(3) 0.046(2) 0.084(4) -0.001(2) -0.011(2) -0.002(2)
C87 0.046(2) 0.037(2) 0.070(3) -0.002(2) -0.010(2) -0.0065(17)
C88 0.062(3) 0.050(3) 0.098(5) -0.003(3) -0.011(3) 0.011(2)
C89 0.065(3) 0.061(3) 0.092(4) -0.019(3) -0.001(3) 0.015(3)
C90 0.055(3) 0.057(3) 0.077(4) -0.008(3) 0.000(3) 0.008(2)
C91 0.044(2) 0.040(2) 0.072(3) -0.008(2) -0.006(2) -0.0003(18)
C92 0.042(2) 0.040(2) 0.062(3) -0.0066(19) -0.0052(19) -0.0023(17)
C93 0.082(4) 0.062(3) 0.072(4) 0.020(3) 0.014(3) -0.010(3)
C94 0.077(4) 0.055(3) 0.094(4) 0.024(3) 0.021(3) 0.018(3)
C95 0.087(5) 0.097(5) 0.134(7) 0.032(5) 0.020(5) 0.038(4)
C96 0.043(3) 0.097(4) 0.061(3) 0.002(3) -0.004(2) 0.010(3)
C97 0.036(2) 0.076(3) 0.060(3) 0.015(2) -0.004(2) -0.011(2)
C98 0.052(3) 0.058(3) 0.075(3) 0.006(3) -0.004(2) -0.014(2)
C99 0.094(5) 0.078(4) 0.068(4) -0.005(3) 0.013(3) -0.008(3)
C100 0.150(8) 0.109(6) 0.072(4) 0.022(4) -0.008(5) -0.039(6)
N5 0.0417(18) 0.0435(19) 0.060(2) -0.0034(16) 0.0005(16) -0.0007(15)
N6 0.0387(17) 0.0417(18) 0.057(2) -0.0056(16) -0.0024(15) 0.0005(14)
Cl3 0.0503(6) 0.0574(7) 0.1107(11) -0.0048(7) 0.0064(7) -0.0237(5)
Rh3 0.04005(18) 0.04347(18) 0.0669(2) 0.00658(15) 0.00443(15) -0.00400(13)
C5B 0.075(7) 0.053(6) 0.085(8) -0.016(6) 0.003(6) 0.001(5)
C37B 0.072(7) 0.073(8) 0.047(7) -0.010(6) 0.006(5) -0.018(6)
C38B 0.086(8) 0.084(8) 0.044(6) 0.002(6) -0.005(6) -0.020(7)

loop_
_atom_type_symbol
_atom_type_description
_atom_type_scat_dispersion_real
_atom_type_scat_dispersion_imag
_atom_type_scat_source
C C 0.0181 0.0091 'International Tables Vol C Tables 4.2.6.8 and 6.1.1.4'
H H 0.0000 0.0000 'International Tables Vol C Tables 4.2.6.8 and 6.1.1.4'
Cl Cl 0.3639 0.7018 'International Tables Vol C Tables 4.2.6.8 and 6.1.1.4'
N N 0.0311 0.0180 'International Tables Vol C Tables 4.2.6.8 and 6.1.1.4'
Rh Rh 0.0927 3.6045 'International Tables Vol C Tables 4.2.6.8 and 6.1.1.4'

loop_
_geom_angle_atom_site_label_1
_geom_angle_atom_site_label_2
_geom_angle_atom_site_label_3
_geom_angle
N1 C1 Rh1 124.6(3)
N2 C1 N1 106.4(4)
N2 C1 Rh1 128.2(3)
N1 C2 C3 113.4(4)
C2 C3 C4 110.4(6)
C5A C4 C3 108.3(8)
C5B C4 C3 126.9(10)
N2 C6 C7 112.4(4)
C8 C7 C6 112.5(4)
C9 C8 C7 113.9(5)
C25 C10 C11 122.9(4)
C25 C10 N2 106.5(4)
N2 C10 C11 130.6(4)
C12 C11 C10 126.0(4)
C12 C11 C16 118.8(4)
C16 C11 C10 115.2(4)
C13 C12 C11 121.1(5)
C14 C13 C12 120.9(5)
C13 C14 C15 120.3(5)
C14 C15 C16 120.2(5)
C14 C15 C17 120.7(4)
C16 C15 C17 119.1(5)
C15 C16 C11 118.6(4)
C20 C16 C11 121.8(4)
C20 C16 C15 119.6(4)
C18 C17 C15 121.2(4)
C17 C18 C19 121.8(5)
C20 C19 C18 119.0(5)
C21 C19 C18 121.3(4)
C21 C19 C20 119.6(4)
C16 C20 C19 119.3(4)
C16 C20 C24 122.0(4)
C19 C20 C24 118.7(4)
C22 C21 C19 120.9(5)
C21 C22 C23 120.5(5)
C22 C23 C24 121.3(5)
C20 C24 C25 115.5(4)
C23 C24 C20 118.8(4)
C23 C24 C25 125.7(4)
C10 C25 C24 122.6(4)
C10 C25 N1 106.8(4)
N1 C25 C24 130.6(4)
C27 C26 C33 126.3(4)
C27 C26 Rh1 71.3(3)
C33 C26 Rh1 110.9(3)
C26 C27 C28 123.9(5)
C26 C27 Rh1 70.0(3)
C28 C27 Rh1 113.5(3)
C29 C28 C27 114.3(4)
C28 C29 C30 113.7(5)
C29 C30 Rh1 109.0(3)
C31 C30 C29 127.1(6)
C31 C30 Rh1 72.5(3)
C30 C31 C32 121.8(6)
C30 C31 Rh1 71.8(3)
C32 C31 Rh1 111.0(3)
C33 C32 C31 113.0(4)
C26 C33 C32 113.2(4)
C1 N1 C2 120.9(4)
C1 N1 C25 110.2(4)
C25 N1 C2 128.7(4)
C1 N2 C6 120.7(4)
C1 N2 C10 110.2(4)
C10 N2 C6 129.1(4)
C1 Rh1 C26 92.49(17)
C1 Rh1 C27 97.55(17)
C1 Rh1 C30 164.4(2)
C1 Rh1 C31 159.4(2)
C1 Rh1 Cl1 85.93(12)
C26 Rh1 C27 38.8(2)
C26 Rh1 C30 96.13(19)
C26 Rh1 C31 81.8(2)
C26 Rh1 Cl1 162.20(16)
C27 Rh1 C30 81.4(2)
C27 Rh1 C31 90.3(2)
C27 Rh1 Cl1 158.99(15)
C30 Rh1 C31 35.8(2)
C30 Rh1 Cl1 89.72(15)
C31 Rh1 Cl1 93.48(16)
N3 C34 N4 106.0(4)
N3 C34 Rh2 127.3(3)
N4 C34 Rh2 126.1(3)
N3 C35 C36 112.9(5)
C35 C36 C37A 94.7(9)
C37B C36 C35 123.6(8)
C38A C37A C36 109(2)
N4 C39 C40 111.4(4)
C41 C40 C39 114.2(5)
C42 C41 C40 115.4(6)
C59 C43 C50 122.6(4)
C59 C43 N4 107.1(4)
N4 C43 C50 130.2(4)
C46 C45 C50 120.8(5)
C47 C46 C45 120.8(5)
C46 C47 C48 120.8(5)
C47 C48 C49 119.5(5)
C47 C48 C51 121.1(5)
C51 C48 C49 119.4(5)
C50 C49 C48 118.8(4)
C54 C49 C48 119.1(4)
C54 C49 C50 122.1(4)
C45 C50 C43 125.4(4)
C45 C50 C49 119.2(4)
C49 C50 C43 115.3(4)
C52 C51 C48 121.6(5)
C51 C52 C53 121.3(5)
C54 C53 C52 119.0(5)
C55 C53 C52 120.9(5)
C55 C53 C54 120.1(5)
C49 C54 C53 119.6(4)
C49 C54 C58 121.6(4)
C53 C54 C58 118.8(4)
C56 C55 C53 120.2(5)
C57 C56 C55 120.9(5)
C56 C57 C58 121.5(5)
C54 C58 C59 115.3(4)
C57 C58 C54 118.5(4)
C57 C58 C59 126.2(4)
C43 C59 C58 123.0(4)
C43 C59 N3 106.4(4)
N3 C59 C58 130.6(4)
C61 C60 Rh2 111.7(4)
C67 C60 C61 125.3(5)
C67 C60 Rh2 70.2(3)
C60 C61 C62 114.6(5)
C63 C62 C61 112.4(5)
C62 C63 Rh2 108.3(4)
C64 C63 C62 127.1(6)
C64 C63 Rh2 72.7(3)
C63 C64 C65 123.0(6)
C63 C64 Rh2 71.3(3)
C65 C64 Rh2 111.3(4)
C64 C65 C66 112.1(5)
C65 C66 C67 112.2(5)
C60 C67 C66 126.7(5)
C60 C67 Rh2 71.5(3)
C66 C67 Rh2 110.1(4)
C34 N3 C35 121.0(4)
C34 N3 C59 110.4(4)
C59 N3 C35 128.6(4)
C34 N4 C39 120.7(4)
C34 N4 C43 110.1(4)
C43 N4 C39 128.6(4)
C34 Rh2 C60 95.8(2)
C34 Rh2 C63 158.7(2)
C34 Rh2 C64 165.0(2)
C34 Rh2 C67 94.29(19)
C34 Rh2 Cl2 86.20(12)
C60 Rh2 C63 82.5(2)
C60 Rh2 C64 89.5(2)
C60 Rh2 Cl2 163.3(2)
C63 Rh2 C64 36.0(2)
C63 Rh2 Cl2 89.60(16)
C64 Rh2 Cl2 92.78(16)
C67 Rh2 C60 38.3(2)
C67 Rh2 C63 97.2(2)
C67 Rh2 C64 81.2(2)
C67 Rh2 Cl2 158.2(2)
N5 C68 Rh3 126.2(4)
N6 C68 N5 106.5(4)
N6 C68 Rh3 126.5(3)
N5 C69 C70 114.9(4)
C69 C70 C71 110.4(5)
C72 C71 C70 113.1(6)
N6 C73 C74 113.8(4)
C73 C74 C75 109.3(5)
C76 C75 C74 114.7(6)
C92 C77 C78 122.9(4)
C92 C77 N6 106.4(4)
N6 C77 C78 130.7(4)
C77 C78 C83 115.5(4)
C79 C78 C77 125.9(4)
C79 C78 C83 118.6(5)
C80 C79 C78 121.6(5)
C81 C80 C79 120.2(5)
C80 C81 C82 120.9(5)
C81 C82 C83 120.2(5)
C81 C82 C84 120.9(5)
C84 C82 C83 118.9(5)
C78 C83 C82 118.4(5)
C87 C83 C78 122.0(5)
C87 C83 C82 119.5(4)
C85 C84 C82 121.6(5)
C84 C85 C86 121.6(5)
C87 C86 C85 118.8(5)
C88 C86 C85 121.3(5)
C88 C86 C87 119.9(5)
C83 C87 C86 119.5(5)
C83 C87 C91 121.6(4)
C86 C87 C91 118.9(5)
C89 C88 C86 120.8(5)
C88 C89 C90 120.3(5)
C89 C90 C91 121.3(6)
C87 C91 C92 115.5(4)
C90 C91 C87 118.9(4)
C90 C91 C92 125.7(5)
C77 C92 C91 122.6(4)
C77 C92 N5 106.5(4)
N5 C92 C91 130.9(4)
C94 C93 C100 122.2(7)
C94 C93 Rh3 72.4(3)
C100 C93 Rh3 110.8(4)
C93 C94 C95 127.7(7)
C93 C94 Rh3 71.3(3)
C95 C94 Rh3 108.4(4)
C94 C95 C96 114.9(6)
C97 C96 C95 114.3(5)
C96 C97 Rh3 112.4(4)
C98 C97 C96 125.4(5)
C98 C97 Rh3 70.3(3)
C97 C98 C99 125.8(5)
C97 C98 Rh3 71.5(3)
C99 C98 Rh3 110.7(4)
C100 C99 C98 113.7(5)
C99 C100 C93 115.1(6)
C68 N5 C69 120.7(4)
C68 N5 C92 110.0(4)
C92 N5 C69 129.1(4)
C68 N6 C73 120.1(4)
C68 N6 C77 110.6(4)
C77 N6 C73 129.1(4)
C68 Rh3 C93 163.3(2)
C68 Rh3 C94 159.8(2)
C68 Rh3 C97 95.97(18)
C68 Rh3 C98 94.50(19)
C68 Rh3 Cl3 85.24(12)
C93 Rh3 C94 36.3(2)
C93 Rh3 Cl3 91.96(18)
C94 Rh3 Cl3 90.79(19)
C97 Rh3 C93 91.3(2)
C97 Rh3 C94 82.5(2)
C97 Rh3 Cl3 163.82(16)
C98 Rh3 C93 82.0(2)
C98 Rh3 C94 96.5(2)
C98 Rh3 C97 38.1(2)
C98 Rh3 Cl3 158.01(16)
C36 C37B C38B 108.3(11)

loop_
_geom_bond_atom_site_label_1
_geom_bond_atom_site_label_2
_geom_bond_distance
C1 N1 1.358(6)
C1 N2 1.356(5)
C1 Rh1 2.033(4)
C2 C3 1.513(7)
C2 N1 1.461(6)
C3 C4 1.532(8)
C4 C5A 1.467(16)
C4 C5B 1.296(13)
C6 C7 1.534(6)
C6 N2 1.469(6)
C7 C8 1.529(7)
C8 C9 1.490(9)
C10 C11 1.442(6)
C10 C25 1.374(6)
C10 N2 1.398(5)
C11 C12 1.390(7)
C11 C16 1.435(6)
C12 C13 1.388(7)
C13 C14 1.377(8)
C14 C15 1.386(7)
C15 C16 1.428(6)
C15 C17 1.433(7)
C16 C20 1.420(6)
C17 C18 1.329(8)
C18 C19 1.431(7)
C19 C20 1.430(6)
C19 C21 1.384(7)
C20 C24 1.429(6)
C21 C22 1.378(8)
C22 C23 1.378(7)
C23 C24 1.394(6)
C24 C25 1.440(6)
C25 N1 1.394(5)
C26 C27 1.405(8)
C26 C33 1.510(8)
C26 Rh1 2.108(4)
C27 C28 1.509(7)
C27 Rh1 2.125(4)
C28 C29 1.509(8)
C29 C30 1.519(8)
C30 C31 1.343(8)
C30 Rh1 2.183(5)
C31 C32 1.528(8)
C31 Rh1 2.191(5)
C32 C33 1.521(8)
Cl1 Rh1 2.3948(10)
C34 N3 1.358(6)
C34 N4 1.360(6)
C34 Rh2 2.015(5)
C35 C36 1.520(9)
C35 N3 1.470(6)
C36 C37A 1.68(2)
C36 C37B 1.517(12)
C37A C38A 1.31(3)
C39 C40 1.524(7)
C39 N4 1.464(6)
C40 C41 1.524(8)
C41 C42 1.442(9)
C43 C50 1.444(6)
C43 C59 1.366(6)
C43 N4 1.392(5)
C45 C46 1.386(7)
C45 C50 1.394(7)
C46 C47 1.367(8)
C47 C48 1.394(8)
C48 C49 1.428(6)
C48 C51 1.426(7)
C49 C50 1.424(6)
C49 C54 1.420(6)
C51 C52 1.323(8)
C52 C53 1.440(7)
C53 C54 1.425(6)
C53 C55 1.386(8)
C54 C58 1.432(6)
C55 C56 1.377(9)
C56 C57 1.377(7)
C57 C58 1.392(7)
C58 C59 1.439(6)
C59 N3 1.396(6)
C60 C61 1.526(9)
C60 C67 1.388(9)
C60 Rh2 2.122(5)
C61 C62 1.548(10)
C62 C63 1.500(8)
C63 C64 1.360(8)
C63 Rh2 2.188(5)
C64 C65 1.503(9)
C64 Rh2 2.206(5)
C65 C66 1.519(8)
C66 C67 1.522(8)
C67 Rh2 2.104(5)
Cl2 Rh2 2.3739(11)
C68 N5 1.359(6)
C68 N6 1.342(6)
C68 Rh3 2.030(5)
C69 C70 1.509(7)
C69 N5 1.461(6)
C70 C71 1.532(7)
C71 C72 1.469(9)
C73 C74 1.507(7)
C73 N6 1.477(5)
C74 C75 1.544(8)
C75 C76 1.440(9)
C77 C78 1.429(7)
C77 C92 1.376(6)
C77 N6 1.392(6)
C78 C79 1.400(7)
C78 C83 1.432(6)
C79 C80 1.383(8)
C80 C81 1.380(8)
C81 C82 1.382(8)
C82 C83 1.434(7)
C82 C84 1.424(8)
C83 C87 1.421(7)
C84 C85 1.333(9)
C85 C86 1.434(8)
C86 C87 1.428(6)
C86 C88 1.384(8)
C87 C91 1.428(7)
C88 C89 1.381(9)
C89 C90 1.391(7)
C90 C91 1.391(7)
C91 C92 1.444(6)
C92 N5 1.393(6)
C93 C94 1.359(9)
C93 C100 1.501(10)
C93 Rh3 2.174(6)
C94 C95 1.502(9)
C94 Rh3 2.188(5)
C95 C96 1.531(10)
C96 C97 1.524(8)
C97 C98 1.382(8)
C97 Rh3 2.122(4)
C98 C99 1.514(8)
C98 Rh3 2.107(5)
C99 C100 1.491(9)
Cl3 Rh3 2.3915(12)
C37B C38B 1.539(14)
